data_4347797
loop_
_publ_author_name
'Wang, Mei'
'Weyherm\"uller, Thomas'
'Bill, Eckhard'
'Ye, Shengfa'
'Wieghardt, Karl'

_publ_section_title
;
 Structural and Spectroscopic Characterization of Rhenium Complexes
 Containing Neutral, Monoanionic, and Dianionic Ligands of
 2,2'-Bipyridines and 2,2':6,2&#x2033;-Terpyridines: An Experimental and
 Density Functional Theory (DFT)-Computational Study.
;
_journal_issue 10
_journal_name_full 'Inorganic chemistry'
_journal_page_first 5019
_journal_page_last 5036
_journal_paper_doi 10.1021/acs.inorgchem.6b00609
_journal_volume 55
_journal_year 2016
_chemical_compound_source 'methanol, diethylether'
_chemical_formula_moiety 'C30 H22 Cl N6 Re, 2(C F3 O3 S)'
_chemical_formula_sum 'C32 H22 Cl F6 N6 O6 Re S2'
_chemical_formula_weight 986.32
_space_group_crystal_system monoclinic
_space_group_IT_number 15
_space_group_name_Hall '-C 2yc'
_space_group_name_H-M_alt 'C 1 2/c 1'
_atom_sites_solution_hydrogens geom
_atom_sites_solution_primary heavy
_atom_sites_solution_secondary difmap
_audit_block_code WGT-WM-075-02
_audit_creation_date 2014-06-26
_audit_creation_method SHELXL-2013
_cell_angle_alpha 90
_cell_angle_beta 107.152(2)
_cell_angle_gamma 90
_cell_formula_units_Z 4
_cell_length_a 14.1936(15)
_cell_length_b 12.6799(13)
_cell_length_c 22.455(3)
_cell_measurement_reflns_used 9853
_cell_measurement_temperature 100(2)
_cell_measurement_theta_max 33.5105
_cell_measurement_theta_min 2.2125
_cell_volume 3861.6(8)
_computing_cell_refinement 'SAINT software (Bruker AXS, 2004)'
_computing_data_collection 'APEX2 (Bruker AXS, 2005-2013)'
_computing_data_reduction 'SAINT software (Bruker AXS, 2004)'
_computing_structure_refinement 'SHELXL (G. M. Sheldrick, 2013)'
_computing_structure_solution 'SHELXS (G. M. Sheldrick, 2013)'
_diffrn_ambient_temperature 100(2)
_diffrn_detector_area_resol_mean 66.67
_diffrn_measured_fraction_theta_full 0.999
_diffrn_measured_fraction_theta_max 0.999
_diffrn_measurement_device_type 'Bruker-AXS Kappa Mach3 APEX-II'
_diffrn_measurement_method 'CCD \f- and \w-scans'
_diffrn_radiation_monochromator 'Incoatec Helios mirrors'
_diffrn_radiation_type MoK\a
_diffrn_radiation_wavelength 0.71073
_diffrn_reflns_av_R_equivalents 0.0358
_diffrn_reflns_av_unetI/netI 0.0201
_diffrn_reflns_Laue_measured_fraction_full 0.999
_diffrn_reflns_Laue_measured_fraction_max 0.999
_diffrn_reflns_limit_h_max 22
_diffrn_reflns_limit_h_min -22
_diffrn_reflns_limit_k_max 19
_diffrn_reflns_limit_k_min -19
_diffrn_reflns_limit_l_max 35
_diffrn_reflns_limit_l_min -35
_diffrn_reflns_number 65891
_diffrn_reflns_point_group_measured_fraction_full 0.999
_diffrn_reflns_point_group_measured_fraction_max 0.999
_diffrn_reflns_theta_full 25.242
_diffrn_reflns_theta_max 34.054
_diffrn_reflns_theta_min 1.898
_diffrn_source 1\mS
_exptl_absorpt_coefficient_mu 3.402
_exptl_absorpt_correction_T_max 0.77054
_exptl_absorpt_correction_T_min 0.50093
_exptl_absorpt_correction_type gaussian
_exptl_absorpt_process_details 'SADABS (Bruker AXS, 2012)'
_exptl_crystal_colour red
_exptl_crystal_density_diffrn 1.697
_exptl_crystal_description plate
_exptl_crystal_F_000 1928
_exptl_crystal_size_max 0.10
_exptl_crystal_size_mid 0.10
_exptl_crystal_size_min 0.04
_refine_diff_density_max 1.170
_refine_diff_density_min -0.651
_refine_diff_density_rms 0.100
_refine_ls_extinction_method none
_refine_ls_goodness_of_fit_ref 1.066
_refine_ls_hydrogen_treatment constr
_refine_ls_matrix_type full
_refine_ls_number_parameters 245
_refine_ls_number_reflns 7877
_refine_ls_number_restraints 0
_refine_ls_restrained_S_all 1.066
_refine_ls_R_factor_all 0.0216
_refine_ls_R_factor_gt 0.0182
_refine_ls_shift/su_max 0.001
_refine_ls_shift/su_mean 0.000
_refine_ls_structure_factor_coef Fsqd
_refine_ls_weighting_details
;
 w=1/[\s^2^(Fo^2^)+(0.0232P)^2^+2.5904P]
 where P=(Fo^2^+2Fc^2^)/3
;
_refine_ls_weighting_scheme calc
_refine_ls_wR_factor_gt 0.0433
_refine_ls_wR_factor_ref 0.0444
_reflns_Friedel_coverage 0.000
_reflns_number_gt 7385
_reflns_number_total 7877
_reflns_threshold_expression 'I > 2\s(I)'
_cod_data_source_file ic6b00609_si_002.cif
_cod_data_source_block 8
_cod_original_sg_symbol_H-M 'C 2/c'
_cod_database_code 4347797
_shelx_space_group_comment
;
The symmetry employed for this shelxl refinement is uniquely defined
by the following loop, which should always be used as a source of
symmetry information in preference to the above space-group names.
They are only intended as comments.
;
_shelx_estimated_absorpt_t_min 0.727
_shelx_estimated_absorpt_t_max 0.876
_shelxl_version_number 2013-2

loop_
_space_group_symop_operation_xyz
'x, y, z'
'-x, y, -z+1/2'
'x+1/2, y+1/2, z'
'-x+1/2, y+1/2, -z+1/2'
'-x, -y, -z'
'x, -y, z-1/2'
'-x+1/2, -y+1/2, -z'
'x+1/2, -y+1/2, z-1/2'

loop_
_atom_site_label
_atom_site_type_symbol
_atom_site_fract_x
_atom_site_fract_y
_atom_site_fract_z
_atom_site_U_iso_or_equiv
_atom_site_adp_type
_atom_site_occupancy
_atom_site_site_symmetry_order
_atom_site_calc_flag
_atom_site_refinement_flags_posn
_atom_site_refinement_flags_adp
_atom_site_refinement_flags_occupancy
Re Re 0.0000 0.02934(2) 0.7500 0.01116(2) Uani 1 2 d S T P
Cl Cl 0.0000 -0.16140(4) 0.7500 0.01852(8) Uani 1 2 d S T P
N1 N 0.09881(8) 0.15690(9) 0.76150(5) 0.01408(19) Uani 1 1 d . . .
C2 C 0.11028(11) 0.22845(11) 0.80768(7) 0.0185(2) Uani 1 1 d . . .
H2 H 0.0634 0.2305 0.8304 0.022 Uiso 1 1 calc R U .
C3 C 0.18813(12) 0.29875(13) 0.82294(8) 0.0247(3) Uani 1 1 d . . .
H3 H 0.1939 0.3490 0.8552 0.030 Uiso 1 1 calc R U .
C4 C 0.25806(12) 0.29525(13) 0.79053(8) 0.0251(3) Uani 1 1 d . . .
H4 H 0.3133 0.3414 0.8015 0.030 Uiso 1 1 calc R U .
C5 C 0.24622(10) 0.22392(12) 0.74229(7) 0.0208(3) Uani 1 1 d . . .
H5 H 0.2925 0.2213 0.7192 0.025 Uiso 1 1 calc R U .
C6 C 0.16555(10) 0.15597(11) 0.72803(6) 0.0159(2) Uani 1 1 d . . .
C7 C 0.14138(9) 0.08021(11) 0.67747(6) 0.0154(2) Uani 1 1 d . . .
C8 C 0.18885(11) 0.06720(12) 0.63174(7) 0.0193(3) Uani 1 1 d . . .
H8 H 0.2476 0.1049 0.6339 0.023 Uiso 1 1 calc R U .
C9 C 0.14824(11) -0.00224(13) 0.58275(7) 0.0206(3) Uani 1 1 d . . .
H9 H 0.1821 -0.0172 0.5530 0.025 Uiso 1 1 calc R U .
C10 C 0.05780(11) -0.04954(12) 0.57778(7) 0.0188(3) Uani 1 1 d . . .
H10 H 0.0271 -0.0934 0.5432 0.023 Uiso 1 1 calc R U .
C11 C 0.01308(10) -0.03162(10) 0.62414(6) 0.0155(2) Uani 1 1 d . . .
N12 N 0.05879(8) 0.02467(9) 0.67606(5) 0.01346(19) Uani 1 1 d . . .
C13 C -0.08823(10) -0.05698(11) 0.62075(7) 0.0160(2) Uani 1 1 d . . .
C14 C -0.15219(11) -0.11415(12) 0.57269(7) 0.0215(3) Uani 1 1 d . . .
H14 H -0.1296 -0.1443 0.5406 0.026 Uiso 1 1 calc R U .
C15 C -0.24895(11) -0.12629(13) 0.57239(8) 0.0249(3) Uani 1 1 d . . .
H15 H -0.2940 -0.1646 0.5399 0.030 Uiso 1 1 calc R U .
C16 C -0.27985(11) -0.08180(13) 0.62017(8) 0.0230(3) Uani 1 1 d . . .
H16 H -0.3463 -0.0890 0.6205 0.028 Uiso 1 1 calc R U .
C17 C -0.21271(10) -0.02717(11) 0.66702(7) 0.0190(2) Uani 1 1 d . . .
H17 H -0.2341 0.0023 0.6997 0.023 Uiso 1 1 calc R U .
N18 N -0.11767(8) -0.01405(9) 0.66816(6) 0.0148(2) Uani 1 1 d . . .
S20 S 0.02520(2) 0.25905(3) 0.95125(2) 0.01798(6) Uani 1 1 d . . .
O21 O -0.04714(8) 0.25055(10) 0.98506(6) 0.0262(2) Uani 1 1 d . . .
O22 O -0.00760(9) 0.31823(11) 0.89363(6) 0.0287(3) Uani 1 1 d . . .
O23 O 0.07737(9) 0.16283(9) 0.94723(6) 0.0249(2) Uani 1 1 d . . .
C24 C 0.11964(12) 0.34348(13) 1.00104(8) 0.0266(3) Uani 1 1 d . . .
F25 F 0.19283(8) 0.36017(10) 0.97593(6) 0.0403(3) Uani 1 1 d . . .
F26 F 0.08260(10) 0.43691(10) 1.00940(7) 0.0449(3) Uani 1 1 d . . .
F27 F 0.15853(9) 0.30030(11) 1.05700(5) 0.0404(3) Uani 1 1 d . . .

loop_
_atom_site_aniso_label
_atom_site_aniso_U_11
_atom_site_aniso_U_22
_atom_site_aniso_U_33
_atom_site_aniso_U_23
_atom_site_aniso_U_13
_atom_site_aniso_U_12
Re 0.00943(3) 0.01269(3) 0.01140(3) 0.000 0.00316(2) 0.000
Cl 0.0203(2) 0.01530(19) 0.0191(2) 0.000 0.00440(16) 0.000
N1 0.0136(4) 0.0153(5) 0.0137(5) -0.0001(4) 0.0045(4) -0.0013(4)
C2 0.0207(6) 0.0188(6) 0.0178(6) -0.0033(5) 0.0082(5) -0.0041(5)
C3 0.0287(7) 0.0225(7) 0.0239(7) -0.0064(6) 0.0095(6) -0.0093(6)
C4 0.0242(7) 0.0255(7) 0.0263(7) -0.0039(6) 0.0084(6) -0.0111(6)
C5 0.0179(6) 0.0231(7) 0.0229(7) -0.0003(5) 0.0083(5) -0.0049(5)
C6 0.0136(5) 0.0180(6) 0.0167(6) 0.0006(5) 0.0056(4) -0.0008(4)
C7 0.0126(5) 0.0180(6) 0.0162(6) 0.0007(4) 0.0054(4) 0.0011(4)
C8 0.0168(6) 0.0234(7) 0.0205(6) 0.0005(5) 0.0098(5) 0.0020(5)
C9 0.0218(6) 0.0242(6) 0.0186(6) 0.0003(5) 0.0103(5) 0.0059(5)
C10 0.0208(6) 0.0197(6) 0.0161(6) -0.0020(5) 0.0058(5) 0.0044(5)
C11 0.0157(5) 0.0159(5) 0.0142(5) -0.0007(4) 0.0032(4) 0.0028(4)
N12 0.0117(4) 0.0147(5) 0.0139(5) 0.0003(4) 0.0036(4) 0.0015(4)
C13 0.0150(5) 0.0164(5) 0.0153(6) -0.0011(4) 0.0026(4) 0.0015(4)
C14 0.0201(6) 0.0238(7) 0.0180(6) -0.0056(5) 0.0017(5) -0.0008(5)
C15 0.0195(6) 0.0271(7) 0.0234(7) -0.0055(6) -0.0010(5) -0.0051(5)
C16 0.0146(6) 0.0265(7) 0.0252(7) -0.0021(6) 0.0016(5) -0.0037(5)
C17 0.0139(5) 0.0212(6) 0.0216(6) -0.0003(5) 0.0048(5) -0.0008(5)
N18 0.0124(4) 0.0158(5) 0.0157(5) -0.0001(4) 0.0033(4) 0.0004(4)
S20 0.01513(13) 0.02181(16) 0.01801(15) 0.00351(12) 0.00646(11) 0.00172(11)
O21 0.0191(5) 0.0364(6) 0.0265(6) 0.0076(5) 0.0121(4) 0.0013(4)
O22 0.0257(5) 0.0419(7) 0.0209(5) 0.0119(5) 0.0105(4) 0.0131(5)
O23 0.0265(5) 0.0197(5) 0.0297(6) -0.0004(4) 0.0102(5) 0.0018(4)
C24 0.0217(7) 0.0245(7) 0.0335(9) -0.0025(6) 0.0080(6) 0.0009(6)
F25 0.0248(5) 0.0405(6) 0.0595(8) -0.0015(6) 0.0183(5) -0.0098(5)
F26 0.0427(7) 0.0264(5) 0.0640(9) -0.0148(6) 0.0133(6) 0.0024(5)
F27 0.0325(6) 0.0532(7) 0.0279(6) -0.0044(5) -0.0030(4) 0.0026(5)

loop_
_atom_type_symbol
_atom_type_description
_atom_type_scat_dispersion_real
_atom_type_scat_dispersion_imag
_atom_type_scat_source
C C 0.0033 0.0016 'International Tables Vol C Tables 4.2.6.8 and 6.1.1.4'
H H 0.0000 0.0000 'International Tables Vol C Tables 4.2.6.8 and 6.1.1.4'
N N 0.0061 0.0033 'International Tables Vol C Tables 4.2.6.8 and 6.1.1.4'
Cl Cl 0.1484 0.1585 'International Tables Vol C Tables 4.2.6.8 and 6.1.1.4'
Re Re -1.0185 7.2310 'International Tables Vol C Tables 4.2.6.8 and 6.1.1.4'
O O 0.0106 0.0060 'International Tables Vol C Tables 4.2.6.8 and 6.1.1.4'
F F 0.0171 0.0103 'International Tables Vol C Tables 4.2.6.8 and 6.1.1.4'
S S 0.1246 0.1234 'International Tables Vol C Tables 4.2.6.8 and 6.1.1.4'

loop_
_exptl_crystal_face_index_h
_exptl_crystal_face_index_k
_exptl_crystal_face_index_l
_exptl_crystal_face_perp_dist
1.00 1.00 0.00 0.0100
-1.00 -1.00 0.00 0.0300
1.00 -1.00 0.00 0.0400
-1.00 1.00 0.00 0.0650
0.00 0.00 1.00 0.0400
0.00 0.00 -1.00 0.0650
-1.00 2.00 3.00 0.0550

loop_
_geom_angle_atom_site_label_1
_geom_angle_atom_site_label_2
_geom_angle_atom_site_label_3
_geom_angle
_geom_angle_site_symmetry_1
_geom_angle_site_symmetry_3
N12 Re N12 176.72(6) 2_556 .
N12 Re N1 109.59(4) 2_556 .
N12 Re N1 73.06(4) . .
N12 Re N1 73.06(4) 2_556 2_556
N12 Re N1 109.59(4) . 2_556
N1 Re N1 79.66(6) . 2_556
N12 Re N18 106.40(5) 2_556 .
N12 Re N18 72.73(5) . .
N1 Re N18 128.33(4) . .
N1 Re N18 76.78(4) 2_556 .
N12 Re N18 72.73(5) 2_556 2_556
N12 Re N18 106.40(5) . 2_556
N1 Re N18 76.78(4) . 2_556
N1 Re N18 128.33(4) 2_556 2_556
N18 Re N18 150.47(6) . 2_556
N12 Re Cl 88.36(3) 2_556 .
N12 Re Cl 88.36(3) . .
N1 Re Cl 140.17(3) . .
N1 Re Cl 140.17(3) 2_556 .
N18 Re Cl 75.23(3) . .
N18 Re Cl 75.23(3) 2_556 .
C2 N1 C6 118.67(12) . .
C2 N1 Re 122.35(9) . .
C6 N1 Re 117.94(9) . .
N1 C2 C3 122.01(13) . .
C2 C3 C4 119.36(14) . .
C5 C4 C3 119.28(14) . .
C4 C5 C6 119.11(13) . .
N1 C6 C5 121.49(13) . .
N1 C6 C7 113.12(11) . .
C5 C6 C7 125.38(13) . .
N12 C7 C8 121.47(13) . .
N12 C7 C6 111.40(11) . .
C8 C7 C6 126.96(13) . .
C9 C8 C7 118.60(13) . .
C10 C9 C8 119.52(13) . .
C11 C10 C9 118.96(14) . .
N12 C11 C10 121.43(13) . .
N12 C11 C13 112.09(12) . .
C10 C11 C13 126.05(13) . .
C11 N12 C7 118.86(12) . .
C11 N12 Re 120.06(9) . .
C7 N12 Re 121.05(9) . .
N18 C13 C14 122.17(13) . .
N18 C13 C11 113.34(12) . .
C14 C13 C11 124.40(13) . .
C15 C14 C13 118.85(14) . .
C14 C15 C16 119.36(14) . .
C17 C16 C15 119.16(14) . .
N18 C17 C16 122.49(14) . .
C17 N18 C13 117.97(12) . .
C17 N18 Re 124.38(10) . .
C13 N18 Re 115.30(9) . .
O23 S20 O22 114.69(7) . .
O23 S20 O21 115.17(7) . .
O22 S20 O21 114.55(7) . .
O23 S20 C24 103.72(7) . .
O22 S20 C24 103.22(8) . .
O21 S20 C24 103.24(8) . .
F26 C24 F27 107.69(15) . .
F26 C24 F25 107.86(15) . .
F27 C24 F25 107.80(14) . .
F26 C24 S20 111.11(12) . .
F27 C24 S20 111.29(12) . .
F25 C24 S20 110.93(12) . .

loop_
_geom_bond_atom_site_label_1
_geom_bond_atom_site_label_2
_geom_bond_distance
_geom_bond_site_symmetry_2
Re N12 2.0674(12) 2_556
Re N12 2.0674(12) .
Re N1 2.1062(11) .
Re N1 2.1062(11) 2_556
Re N18 2.1584(12) .
Re N18 2.1585(12) 2_556
Re Cl 2.4186(5) .
N1 C2 1.3510(18) .
N1 C6 1.3721(17) .
C2 C3 1.382(2) .
C3 C4 1.394(2) .
C4 C5 1.383(2) .
C5 C6 1.3927(19) .
C6 C7 1.4490(19) .
C7 N12 1.3598(17) .
C7 C8 1.3942(19) .
C8 C9 1.394(2) .
C9 C10 1.391(2) .
C10 C11 1.388(2) .
C11 N12 1.3577(17) .
C11 C13 1.453(2) .
C13 N18 1.3663(18) .
C13 C14 1.392(2) .
C14 C15 1.380(2) .
C15 C16 1.393(2) .
C16 C17 1.380(2) .
C17 N18 1.3520(18) .
S20 O23 1.4437(12) .
S20 O22 1.4486(12) .
S20 O21 1.4500(11) .
S20 C24 1.8191(17) .
C24 F26 1.332(2) .
C24 F27 1.332(2) .
C24 F25 1.337(2) .
